data_7026714
loop_
_publ_author_name
'Balakrishna, Maravanji S.'
'Venkateswaran, Ramalingam'
'Mague, Joel T.'

_publ_section_title
;
 Transition metal chemistry of cyclodiphosphanes containing phosphine and
 amide-phosphine functionalities: formation of a stable dipalladium(II)
 complex containing a Pd-P \s-bond.
;
_journal_issue 46
_journal_name_full 'Dalton transactions (Cambridge, England : 2003)'
_journal_page_first 11149
_journal_page_last 11162
_journal_paper_doi 10.1039/c0dt00614a
_journal_volume 39
_journal_year 2010
_chemical_formula_moiety '2(C44 H46 Cl2 N2 O3 P4 Pd2), C3 H5 Cl Pd'
_chemical_formula_sum 'C91 H97 Cl5 N4 O6 P8 Pd5'
_chemical_formula_weight 2299.74
_chemical_name_systematic
;
?
;
_space_group_IT_number 2
_symmetry_cell_setting triclinic
_symmetry_space_group_name_Hall '-P 1'
_symmetry_space_group_name_H-M 'P -1'
_atom_sites_solution_hydrogens geom
_atom_sites_solution_primary direct
_atom_sites_solution_secondary difmap
_audit_creation_method SHELXL-97
_cell_angle_alpha 115.282(1)
_cell_angle_beta 92.342(1)
_cell_angle_gamma 99.743(1)
_cell_formula_units_Z 1
_cell_length_a 10.9307(6)
_cell_length_b 14.9928(8)
_cell_length_c 16.6719(8)
_cell_measurement_reflns_used 9513
_cell_measurement_temperature 100(2)
_cell_measurement_theta_max 27.691
_cell_measurement_theta_min 2.335
_cell_volume 2415.2(2)
_computing_cell_refinement 'Bruker APEX2 (Bruker-AXS, 2006)'
_computing_data_collection 'Bruker APEX2 (Bruker-AXS, 2006)'
_computing_data_reduction 'Bruker SAINT+ (Bruker-AXS, 2006a)'
_computing_molecular_graphics 'Bruker APEX2 (Bruker-AXS, 2006)'
_computing_publication_material 'Bruker APEX2 (Bruker-AXS, 2006)'
_computing_structure_refinement 'SHELXL-97 (Sheldrick, 1997)'
_computing_structure_solution 'SHELXS-97 (Sheldrick, 1997)'
_diffrn_ambient_temperature 100(2)
_diffrn_measured_fraction_theta_full 0.990
_diffrn_measured_fraction_theta_max 0.990
_diffrn_measurement_device_type 'Bruker-AXS Smart APEX CCD area detector'
_diffrn_measurement_method 'phi and omega scans'
_diffrn_radiation_monochromator graphite
_diffrn_radiation_source 'fine-focus sealed tube'
_diffrn_radiation_type MoK\a
_diffrn_radiation_wavelength 0.71073
_diffrn_reflns_av_R_equivalents 0.0439
_diffrn_reflns_av_sigmaI/netI 0.0424
_diffrn_reflns_limit_h_max 14
_diffrn_reflns_limit_h_min -14
_diffrn_reflns_limit_k_max 19
_diffrn_reflns_limit_k_min -19
_diffrn_reflns_limit_l_max 21
_diffrn_reflns_limit_l_min -21
_diffrn_reflns_number 41376
_diffrn_reflns_theta_full 27.71
_diffrn_reflns_theta_max 27.71
_diffrn_reflns_theta_min 2.19
_exptl_absorpt_coefficient_mu 1.236
_exptl_absorpt_correction_T_max 0.9044
_exptl_absorpt_correction_T_min 0.7544
_exptl_absorpt_correction_type multi-scan
_exptl_absorpt_process_details 'SADABS (Sheldrick, 2004)'
_exptl_crystal_colour 'Clear yellow'
_exptl_crystal_density_diffrn 1.581
_exptl_crystal_density_method 'not measured'
_exptl_crystal_description Column
_exptl_crystal_F_000 1154
_exptl_crystal_size_max 0.25
_exptl_crystal_size_mid 0.10
_exptl_crystal_size_min 0.08
_refine_diff_density_max 4.168
_refine_diff_density_min -0.843
_refine_diff_density_rms 0.154
_refine_ls_extinction_method none
_refine_ls_goodness_of_fit_ref 1.053
_refine_ls_hydrogen_treatment constr
_refine_ls_matrix_type full
_refine_ls_number_parameters 571
_refine_ls_number_reflns 11233
_refine_ls_number_restraints 34
_refine_ls_restrained_S_all 1.054
_refine_ls_R_factor_all 0.0621
_refine_ls_R_factor_gt 0.0488
_refine_ls_shift/su_max 0.001
_refine_ls_shift/su_mean 0.000
_refine_ls_structure_factor_coef Fsqd
_refine_ls_weighting_details 'calc w=1/[\s^2^(Fo^2^)+(0.0740P)^2^+9.4078P] where P=(Fo^2^+2Fc^2^)/3'
_refine_ls_weighting_scheme calc
_refine_ls_wR_factor_gt 0.1383
_refine_ls_wR_factor_ref 0.1483
_reflns_number_gt 9104
_reflns_number_total 11233
_reflns_threshold_expression >2\s(I)
_cod_data_source_file c0dt00614a.txt
_cod_data_source_block 14b
_cod_depositor_comments
;
The following automatic conversions were performed:

'_symmetry_cell_setting' value 'Triclinic' changed to 'triclinic'
according to /home/saulius/struct/CIF-dictionaries/cif_core.dic
dictionary named 'cif_core.dic' version 2.4.2 from 2011-04-26.

Automatic conversion script
Id: cif_fix_values 1891 2012-01-12 08:04:46Z andrius 
;
_cod_original_sg_symbol_H-M P-1
_cod_database_code 7026714

loop_
_symmetry_equiv_pos_as_xyz
'x, y, z'
'-x, -y, -z'

loop_
_atom_site_label
_atom_site_type_symbol
_atom_site_fract_x
_atom_site_fract_y
_atom_site_fract_z
_atom_site_U_iso_or_equiv
_atom_site_adp_type
_atom_site_occupancy
_atom_site_symmetry_multiplicity
_atom_site_calc_flag
_atom_site_refinement_flags
_atom_site_disorder_assembly
_atom_site_disorder_group
Pd1 Pd 0.14717(3) 0.06061(3) 0.24366(2) 0.01948(10) Uani 1 1 d . . .
Pd2 Pd 0.02970(3) 0.23379(3) 0.49634(2) 0.01986(10) Uani 1 1 d . . .
Cl1 Cl -0.01996(10) -0.02067(9) 0.12772(8) 0.0264(2) Uani 1 1 d . . .
Cl2 Cl -0.00539(10) 0.10069(9) 0.34689(8) 0.0269(2) Uani 1 1 d . . .
P1 P 0.28316(11) 0.02873(9) 0.14423(8) 0.0218(2) Uani 1 1 d . . .
P2 P 0.29714(11) 0.14473(9) 0.35778(8) 0.0212(2) Uani 1 1 d . . .
P3 P 0.23647(11) 0.24286(9) 0.50929(8) 0.0242(3) Uani 1 1 d . . .
P4 P 0.03255(11) 0.35386(9) 0.63346(8) 0.0226(2) Uani 1 1 d . . .
O1 O 0.4404(3) 0.1462(3) 0.3386(2) 0.0274(7) Uani 1 1 d . . .
O2 O -0.1619(3) 0.2304(3) 0.4833(2) 0.0265(7) Uani 1 1 d . . .
O3 O 0.3115(3) 0.3025(3) 0.5980(2) 0.0347(9) Uani 1 1 d . . .
N1 N 0.2766(4) 0.1276(3) 0.4482(3) 0.0244(8) Uani 1 1 d . . .
N2 N 0.2914(4) 0.2640(3) 0.4211(3) 0.0247(8) Uani 1 1 d . . .
C1 C 0.3090(5) 0.1282(4) 0.1084(3) 0.0262(10) Uani 1 1 d . . .
C2 C 0.2035(5) 0.1637(4) 0.0909(3) 0.0291(10) Uani 1 1 d . . .
H2 H 0.1219 0.1335 0.0954 0.035 Uiso 1 1 calc R . .
C3 C 0.2199(6) 0.2428(4) 0.0672(4) 0.0363(12) Uani 1 1 d . . .
H3 H 0.1494 0.2668 0.0555 0.044 Uiso 1 1 calc R . .
C4 C 0.3391(6) 0.2871(4) 0.0606(4) 0.0365(12) Uani 1 1 d . . .
H4 H 0.3497 0.3410 0.0442 0.044 Uiso 1 1 calc R . .
C5 C 0.4429(5) 0.2526(4) 0.0778(3) 0.0346(12) Uani 1 1 d . . .
H5 H 0.5242 0.2827 0.0728 0.042 Uiso 1 1 calc R . .
C6 C 0.4277(5) 0.1739(4) 0.1025(3) 0.0290(10) Uani 1 1 d . . .
H6 H 0.4988 0.1514 0.1153 0.035 Uiso 1 1 calc R . .
C7 C 0.2290(4) -0.0904(4) 0.0462(3) 0.0258(10) Uani 1 1 d . . .
C8 C 0.1995(5) -0.0934(4) -0.0368(3) 0.0314(11) Uani 1 1 d . . .
H8 H 0.2105 -0.0327 -0.0434 0.038 Uiso 1 1 calc R . .
C9 C 0.1538(6) -0.1861(4) -0.1106(4) 0.0399(13) Uani 1 1 d . . .
H9 H 0.1321 -0.1885 -0.1674 0.048 Uiso 1 1 calc R . .
C10 C 0.1399(6) -0.2743(4) -0.1013(4) 0.0419(14) Uani 1 1 d . . .
H10 H 0.1102 -0.3375 -0.1517 0.050 Uiso 1 1 calc R . .
C11 C 0.1694(6) -0.2705(4) -0.0179(4) 0.0444(14) Uani 1 1 d . . .
H11 H 0.1593 -0.3313 -0.0116 0.053 Uiso 1 1 calc R . .
C12 C 0.2135(6) -0.1787(4) 0.0563(4) 0.0365(12) Uani 1 1 d . . .
H12 H 0.2328 -0.1764 0.1134 0.044 Uiso 1 1 calc R . .
C13 C 0.4369(4) 0.0220(4) 0.1833(3) 0.0229(9) Uani 1 1 d . . .
C14 C 0.5053(4) -0.0401(4) 0.1207(3) 0.0295(11) Uani 1 1 d . . .
H14 H 0.4682 -0.0794 0.0604 0.035 Uiso 1 1 calc R . .
C15 C 0.6255(5) -0.0449(4) 0.1453(4) 0.0329(12) Uani 1 1 d . . .
H15 H 0.6705 -0.0868 0.1021 0.039 Uiso 1 1 calc R . .
C16 C 0.6800(4) 0.0122(4) 0.2337(3) 0.0299(11) Uani 1 1 d . . .
H16 H 0.7626 0.0091 0.2507 0.036 Uiso 1 1 calc R . .
C17 C 0.6149(4) 0.0736(4) 0.2972(3) 0.0254(10) Uani 1 1 d . . .
H17 H 0.6520 0.1119 0.3576 0.030 Uiso 1 1 calc R . .
C18 C 0.4942(4) 0.0780(3) 0.2709(3) 0.0217(9) Uani 1 1 d . . .
C19 C 0.2780(5) 0.0404(4) 0.4678(4) 0.0315(11) Uani 1 1 d . . .
C20 C 0.3005(6) -0.0469(4) 0.3848(4) 0.0386(13) Uani 1 1 d . . .
H20A H 0.2369 -0.0617 0.3352 0.058 Uiso 1 1 calc R . .
H20B H 0.2955 -0.1064 0.3960 0.058 Uiso 1 1 calc R . .
H20C H 0.3837 -0.0294 0.3692 0.058 Uiso 1 1 calc R . .
C21 C 0.3822(8) 0.0724(6) 0.5440(5) 0.0586(19) Uani 1 1 d . . .
H21A H 0.4617 0.0961 0.5272 0.088 Uiso 1 1 calc R . .
H21B H 0.3886 0.0147 0.5560 0.088 Uiso 1 1 calc R . .
H21C H 0.3633 0.1268 0.5978 0.088 Uiso 1 1 calc R . .
C22 C 0.1563(7) 0.0122(5) 0.4974(6) 0.0573(19) Uani 1 1 d . . .
H22A H 0.1455 0.0680 0.5533 0.086 Uiso 1 1 calc R . .
H22B H 0.1562 -0.0479 0.5070 0.086 Uiso 1 1 calc R . .
H22C H 0.0876 -0.0022 0.4513 0.086 Uiso 1 1 calc R . .
C23 C -0.1294(5) 0.3644(4) 0.6311(3) 0.0260(10) Uani 1 1 d . . .
C24 C -0.2048(4) 0.2953(4) 0.5514(3) 0.0266(10) Uani 1 1 d . . .
C25 C -0.3345(5) 0.2984(4) 0.5473(4) 0.0310(11) Uani 1 1 d . . .
H25 H -0.3894 0.2540 0.4943 0.037 Uiso 1 1 calc R . .
C26 C -0.3813(5) 0.3656(4) 0.6200(4) 0.0343(12) Uani 1 1 d . . .
H26 H -0.4682 0.3657 0.6161 0.041 Uiso 1 1 calc R . .
C27 C -0.3038(5) 0.4331(4) 0.6988(4) 0.0342(12) Uani 1 1 d . . .
H27 H -0.3373 0.4785 0.7480 0.041 Uiso 1 1 calc R . .
C28 C -0.1779(5) 0.4326(4) 0.7038(4) 0.0330(11) Uani 1 1 d . . .
H28 H -0.1237 0.4785 0.7567 0.040 Uiso 1 1 calc R . .
C29 C 0.1271(4) 0.4778(3) 0.6638(3) 0.0248(10) Uani 1 1 d . . .
C30 C 0.0848(5) 0.5396(4) 0.6311(4) 0.0303(11) Uani 1 1 d . . .
H30 H 0.0034 0.5193 0.5988 0.036 Uiso 1 1 calc R . .
C31 C 0.1599(5) 0.6308(4) 0.6449(4) 0.0375(13) Uani 1 1 d . . .
H31 H 0.1313 0.6722 0.6213 0.045 Uiso 1 1 calc R . .
C32 C 0.2790(5) 0.6605(4) 0.6946(4) 0.0379(13) Uani 1 1 d . . .
H32 H 0.3310 0.7231 0.7054 0.045 Uiso 1 1 calc R . .
C33 C 0.3202(5) 0.6007(4) 0.7272(4) 0.0373(13) Uani 1 1 d . . .
H33 H 0.4008 0.6218 0.7608 0.045 Uiso 1 1 calc R . .
C34 C 0.2456(5) 0.5082(4) 0.7120(3) 0.0290(10) Uani 1 1 d . . .
H34 H 0.2757 0.4663 0.7344 0.035 Uiso 1 1 calc R . .
C35 C 0.0613(5) 0.3207(4) 0.7238(4) 0.0319(11) Uani 1 1 d . . .
C36 C 0.0806(6) 0.3927(5) 0.8135(4) 0.0425(14) Uani 1 1 d . . .
H36 H 0.0892 0.4622 0.8282 0.051 Uiso 1 1 calc R . .
C37 C 0.0872(8) 0.3614(6) 0.8810(5) 0.0561(18) Uani 1 1 d . . .
H37 H 0.1006 0.4094 0.9421 0.067 Uiso 1 1 calc R . .
C38 C 0.0740(8) 0.2591(6) 0.8579(5) 0.060(2) Uani 1 1 d . . .
H38 H 0.0787 0.2376 0.9038 0.072 Uiso 1 1 calc R . .
C39 C 0.0546(8) 0.1896(5) 0.7712(5) 0.0577(19) Uani 1 1 d . . .
H39 H 0.0462 0.1201 0.7565 0.069 Uiso 1 1 calc R . .
C40 C 0.0471(6) 0.2204(5) 0.7036(4) 0.0431(14) Uani 1 1 d . . .
H40 H 0.0319 0.1715 0.6428 0.052 Uiso 1 1 calc R . .
C41 C 0.2889(5) 0.3481(4) 0.3968(4) 0.0323(12) Uani 1 1 d . . .
C42 C 0.1639(6) 0.3294(6) 0.3396(6) 0.060(2) Uani 1 1 d . . .
H42A H 0.1534 0.2655 0.2856 0.090 Uiso 1 1 calc R . .
H42B H 0.1647 0.3846 0.3227 0.090 Uiso 1 1 calc R . .
H42C H 0.0945 0.3264 0.3743 0.090 Uiso 1 1 calc R . .
C43 C 0.3950(5) 0.3517(4) 0.3403(4) 0.0365(12) Uani 1 1 d . . .
H43A H 0.4752 0.3621 0.3749 0.055 Uiso 1 1 calc R . .
H43B H 0.3958 0.4073 0.3241 0.055 Uiso 1 1 calc R . .
H43C H 0.3820 0.2879 0.2859 0.055 Uiso 1 1 calc R . .
C44 C 0.3101(9) 0.4442(5) 0.4835(5) 0.063(2) Uani 1 1 d . . .
H44A H 0.2415 0.4407 0.5188 0.095 Uiso 1 1 calc R . .
H44B H 0.3129 0.5020 0.4701 0.095 Uiso 1 1 calc R . .
H44C H 0.3896 0.4519 0.5176 0.095 Uiso 1 1 calc R . .
Pd3 Pd 0.48512(7) 0.39089(6) 0.90278(5) 0.02616(17) Uani 0.50 1 d PD . .
Cl3 Cl 0.3712(3) 0.5232(3) 0.9621(3) 0.0649(12) Uani 0.50 1 d P . .
C45 C 0.5595(8) 0.2541(8) 0.8096(9) 0.037(3) Uani 0.25 1 d PD A 1
H45A H 0.5423 0.2333 0.8551 0.045 Uiso 0.25 1 calc PR A 1
H45B H 0.6406 0.2571 0.7912 0.045 Uiso 0.25 1 calc PR A 1
C46 C 0.4759(14) 0.2774(15) 0.7741(13) 0.043(4) Uani 0.25 1 d PDU A 1
H46 H 0.4967 0.2978 0.7289 0.052 Uiso 0.25 1 calc PR A 1
C47 C 0.3670(14) 0.2760(13) 0.7935(11) 0.026(3) Uani 0.25 1 d PDU A 1
H47A H 0.3428 0.2559 0.8384 0.031 Uiso 0.25 1 calc PR A 1
H47B H 0.3082 0.2948 0.7634 0.031 Uiso 0.25 1 calc PR A 1
C45A C 0.5595(8) 0.2541(8) 0.8096(9) 0.037(3) Uani 0.25 1 d PD A 2
H45C H 0.6120 0.3007 0.7947 0.045 Uiso 0.25 1 calc PR A 2
H45D H 0.5950 0.2118 0.8289 0.045 Uiso 0.25 1 calc PR A 2
C46A C 0.4408(15) 0.2484(14) 0.8038(14) 0.043(4) Uani 0.25 1 d PDU A 2
H46A H 0.3858 0.2026 0.8182 0.052 Uiso 0.25 1 calc PR A 2
C47A C 0.4006(17) 0.3089(13) 0.7769(10) 0.026(3) Uani 0.25 1 d PDU A 2
H47C H 0.4581 0.3538 0.7630 0.031 Uiso 0.25 1 calc PR A 2
H47D H 0.3136 0.3084 0.7712 0.031 Uiso 0.25 1 calc PR A 2

loop_
_atom_site_aniso_label
_atom_site_aniso_U_11
_atom_site_aniso_U_22
_atom_site_aniso_U_33
_atom_site_aniso_U_23
_atom_site_aniso_U_13
_atom_site_aniso_U_12
Pd1 0.01518(16) 0.02288(18) 0.02016(18) 0.00898(14) 0.00128(12) 0.00500(12)
Pd2 0.01645(17) 0.02098(17) 0.02076(18) 0.00786(13) 0.00298(13) 0.00387(12)
Cl1 0.0193(5) 0.0347(6) 0.0239(6) 0.0119(5) -0.0014(4) 0.0057(4)
Cl2 0.0160(5) 0.0308(6) 0.0240(6) 0.0038(4) 0.0023(4) 0.0025(4)
P1 0.0178(5) 0.0261(6) 0.0208(6) 0.0095(5) 0.0016(4) 0.0055(4)
P2 0.0162(5) 0.0222(6) 0.0218(6) 0.0060(4) 0.0025(4) 0.0051(4)
P3 0.0177(5) 0.0260(6) 0.0226(6) 0.0047(5) 0.0020(4) 0.0053(4)
P4 0.0206(5) 0.0232(6) 0.0219(6) 0.0084(5) 0.0038(4) 0.0031(4)
O1 0.0157(15) 0.0289(18) 0.0256(18) 0.0009(14) 0.0039(13) 0.0041(13)
O2 0.0200(16) 0.0297(18) 0.0240(17) 0.0067(14) 0.0017(13) 0.0049(13)
O3 0.0258(18) 0.039(2) 0.0269(19) 0.0025(16) 0.0000(15) 0.0101(15)
N1 0.0235(19) 0.027(2) 0.022(2) 0.0083(16) 0.0025(15) 0.0093(15)
N2 0.0189(18) 0.0222(19) 0.028(2) 0.0060(16) 0.0094(16) 0.0050(15)
C1 0.028(2) 0.028(2) 0.020(2) 0.0084(19) 0.0027(19) 0.0055(19)
C2 0.028(2) 0.033(3) 0.027(3) 0.014(2) 0.002(2) 0.007(2)
C3 0.044(3) 0.037(3) 0.034(3) 0.021(2) 0.002(2) 0.013(2)
C4 0.052(3) 0.029(3) 0.028(3) 0.014(2) 0.003(2) 0.005(2)
C5 0.039(3) 0.032(3) 0.025(3) 0.009(2) 0.005(2) -0.003(2)
C6 0.028(2) 0.035(3) 0.022(2) 0.011(2) 0.0043(19) 0.004(2)
C7 0.020(2) 0.030(2) 0.021(2) 0.0041(19) 0.0020(18) 0.0074(18)
C8 0.033(3) 0.034(3) 0.026(3) 0.011(2) -0.001(2) 0.011(2)
C9 0.043(3) 0.041(3) 0.027(3) 0.005(2) 0.000(2) 0.014(3)
C10 0.036(3) 0.034(3) 0.039(3) 0.001(2) 0.005(2) 0.007(2)
C11 0.053(4) 0.030(3) 0.046(4) 0.012(3) 0.010(3) 0.008(3)
C12 0.048(3) 0.027(3) 0.034(3) 0.013(2) 0.000(2) 0.007(2)
C13 0.019(2) 0.027(2) 0.023(2) 0.0104(19) 0.0020(17) 0.0051(17)
C14 0.021(2) 0.039(3) 0.022(2) 0.008(2) 0.0007(19) 0.009(2)
C15 0.020(2) 0.041(3) 0.030(3) 0.006(2) 0.007(2) 0.012(2)
C16 0.016(2) 0.035(3) 0.030(3) 0.007(2) 0.0003(19) 0.0065(19)
C17 0.018(2) 0.028(2) 0.025(2) 0.0069(19) 0.0000(18) 0.0046(17)
C18 0.021(2) 0.022(2) 0.020(2) 0.0066(17) 0.0038(17) 0.0056(17)
C19 0.033(3) 0.036(3) 0.033(3) 0.019(2) 0.008(2) 0.014(2)
C20 0.052(4) 0.032(3) 0.035(3) 0.015(2) 0.008(3) 0.018(2)
C21 0.075(5) 0.056(4) 0.046(4) 0.022(3) -0.011(4) 0.022(4)
C22 0.056(4) 0.049(4) 0.086(6) 0.040(4) 0.038(4) 0.024(3)
C23 0.023(2) 0.029(2) 0.024(2) 0.0104(19) 0.0053(18) 0.0048(18)
C24 0.024(2) 0.028(2) 0.030(3) 0.015(2) 0.0037(19) 0.0047(18)
C25 0.021(2) 0.036(3) 0.032(3) 0.013(2) 0.005(2) 0.003(2)
C26 0.024(2) 0.039(3) 0.038(3) 0.015(2) 0.009(2) 0.007(2)
C27 0.031(3) 0.033(3) 0.036(3) 0.010(2) 0.016(2) 0.013(2)
C28 0.030(3) 0.033(3) 0.030(3) 0.009(2) 0.008(2) 0.004(2)
C29 0.025(2) 0.022(2) 0.025(2) 0.0080(18) 0.0075(19) 0.0037(17)
C30 0.028(2) 0.029(3) 0.034(3) 0.013(2) 0.007(2) 0.009(2)
C31 0.040(3) 0.033(3) 0.047(3) 0.022(3) 0.019(3) 0.011(2)
C32 0.033(3) 0.029(3) 0.048(3) 0.012(2) 0.019(3) 0.006(2)
C33 0.029(3) 0.034(3) 0.035(3) 0.005(2) 0.009(2) 0.000(2)
C34 0.026(2) 0.029(2) 0.028(3) 0.009(2) 0.007(2) 0.0052(19)
C35 0.033(3) 0.036(3) 0.028(3) 0.017(2) 0.003(2) 0.002(2)
C36 0.055(4) 0.040(3) 0.031(3) 0.015(2) 0.008(3) 0.010(3)
C37 0.075(5) 0.061(4) 0.033(3) 0.022(3) 0.007(3) 0.012(4)
C38 0.093(6) 0.051(4) 0.039(4) 0.025(3) 0.002(4) 0.010(4)
C39 0.097(6) 0.035(3) 0.045(4) 0.023(3) 0.009(4) 0.011(3)
C40 0.059(4) 0.036(3) 0.037(3) 0.019(3) 0.004(3) 0.008(3)
C41 0.029(3) 0.023(2) 0.045(3) 0.012(2) 0.018(2) 0.0082(19)
C42 0.035(3) 0.060(4) 0.115(7) 0.065(5) 0.012(4) 0.013(3)
C43 0.035(3) 0.036(3) 0.039(3) 0.016(2) 0.018(2) 0.007(2)
C44 0.109(6) 0.026(3) 0.055(4) 0.013(3) 0.054(4) 0.015(3)
Pd3 0.0215(3) 0.0252(4) 0.0315(4) 0.0158(3) -0.0071(3) -0.0021(3)
Cl3 0.0458(18) 0.0491(18) 0.067(2) -0.0048(16) -0.0364(17) 0.0201(14)
C45 0.014(4) 0.028(5) 0.091(9) 0.046(6) 0.005(5) 0.004(4)
C46 0.046(5) 0.040(5) 0.040(5) 0.017(3) 0.009(3) 0.002(3)
C47 0.027(4) 0.028(4) 0.023(4) 0.012(3) 0.005(3) 0.004(3)
C45A 0.014(4) 0.028(5) 0.091(9) 0.046(6) 0.005(5) 0.004(4)
C46A 0.046(5) 0.040(5) 0.040(5) 0.017(3) 0.009(3) 0.002(3)
C47A 0.027(4) 0.028(4) 0.023(4) 0.012(3) 0.005(3) 0.004(3)

loop_
_atom_type_symbol
_atom_type_description
_atom_type_scat_dispersion_real
_atom_type_scat_dispersion_imag
_atom_type_scat_source
C C 0.0033 0.0016 'International Tables Vol C Tables 4.2.6.8 and 6.1.1.4'
H H 0.0000 0.0000 'International Tables Vol C Tables 4.2.6.8 and 6.1.1.4'
N N 0.0061 0.0033 'International Tables Vol C Tables 4.2.6.8 and 6.1.1.4'
O O 0.0106 0.0060 'International Tables Vol C Tables 4.2.6.8 and 6.1.1.4'
P P 0.1023 0.0942 'International Tables Vol C Tables 4.2.6.8 and 6.1.1.4'
Cl Cl 0.1484 0.1585 'International Tables Vol C Tables 4.2.6.8 and 6.1.1.4'
Pd Pd -0.9988 1.0072 'International Tables Vol C Tables 4.2.6.8 and 6.1.1.4'

loop_
_geom_angle_atom_site_label_1
_geom_angle_atom_site_label_2
_geom_angle_atom_site_label_3
_geom_angle
_geom_angle_site_symmetry_3
P2 Pd1 P1 92.65(4) .
P2 Pd1 Cl1 176.16(4) .
P1 Pd1 Cl1 90.37(4) .
P2 Pd1 Cl2 89.07(4) .
P1 Pd1 Cl2 176.44(5) .
Cl1 Pd1 Cl2 87.79(4) .
O2 Pd2 P4 85.07(10) .
O2 Pd2 P3 177.71(11) .
P4 Pd2 P3 94.51(5) .
O2 Pd2 Cl2 86.81(10) .
P4 Pd2 Cl2 171.79(4) .
P3 Pd2 Cl2 93.66(4) .
Pd2 Cl2 Pd1 126.18(5) .
C13 P1 C7 104.6(2) .
C13 P1 C1 105.7(2) .
C7 P1 C1 108.3(2) .
C13 P1 Pd1 115.95(16) .
C7 P1 Pd1 112.53(16) .
C1 P1 Pd1 109.28(17) .
O1 P2 N1 110.2(2) .
O1 P2 N2 105.32(19) .
N1 P2 N2 86.0(2) .
O1 P2 Pd1 118.51(13) .
N1 P2 Pd1 116.13(15) .
N2 P2 Pd1 115.73(15) .
O3 P3 N1 113.7(2) .
O3 P3 N2 116.8(2) .
N1 P3 N2 81.0(2) .
O3 P3 Pd2 119.37(16) .
N1 P3 Pd2 112.70(14) .
N2 P3 Pd2 106.94(14) .
C23 P4 C35 105.1(2) .
C23 P4 C29 107.7(2) .
C35 P4 C29 107.9(2) .
C23 P4 Pd2 100.34(17) .
C35 P4 Pd2 116.04(19) .
C29 P4 Pd2 118.34(16) .
C18 O1 P2 131.3(3) .
C24 O2 Pd2 116.9(3) .
C19 N1 P2 132.7(3) .
C19 N1 P3 131.6(3) .
P2 N1 P3 95.4(2) .
C41 N2 P2 130.3(4) .
C41 N2 P3 131.4(3) .
P2 N2 P3 95.0(2) .
C6 C1 C2 119.5(5) .
C6 C1 P1 122.5(4) .
C2 C1 P1 117.9(4) .
C3 C2 C1 119.6(5) .
C3 C2 H2 120.2 .
C1 C2 H2 120.2 .
C2 C3 C4 120.3(5) .
C2 C3 H3 119.9 .
C4 C3 H3 119.9 .
C3 C4 C5 120.2(5) .
C3 C4 H4 119.9 .
C5 C4 H4 119.9 .
C4 C5 C6 120.0(5) .
C4 C5 H5 120.0 .
C6 C5 H5 120.0 .
C1 C6 C5 120.4(5) .
C1 C6 H6 119.8 .
C5 C6 H6 119.8 .
C12 C7 C8 120.6(5) .
C12 C7 P1 118.6(4) .
C8 C7 P1 120.8(4) .
C7 C8 C9 119.6(5) .
C7 C8 H8 120.2 .
C9 C8 H8 120.2 .
C10 C9 C8 120.1(6) .
C10 C9 H9 119.9 .
C8 C9 H9 119.9 .
C9 C10 C11 119.8(5) .
C9 C10 H10 120.1 .
C11 C10 H10 120.1 .
C10 C11 C12 120.7(6) .
C10 C11 H11 119.7 .
C12 C11 H11 119.7 .
C7 C12 C11 119.2(5) .
C7 C12 H12 120.4 .
C11 C12 H12 120.4 .
C18 C13 C14 117.7(4) .
C18 C13 P1 123.8(4) .
C14 C13 P1 118.4(4) .
C15 C14 C13 121.3(5) .
C15 C14 H14 119.3 .
C13 C14 H14 119.3 .
C14 C15 C16 119.5(5) .
C14 C15 H15 120.2 .
C16 C15 H15 120.2 .
C17 C16 C15 120.7(4) .
C17 C16 H16 119.7 .
C15 C16 H16 119.7 .
C16 C17 C18 119.0(4) .
C16 C17 H17 120.5 .
C18 C17 H17 120.5 .
C13 C18 O1 123.9(4) .
C13 C18 C17 121.9(4) .
O1 C18 C17 114.2(4) .
N1 C19 C22 110.0(5) .
N1 C19 C20 109.0(4) .
C22 C19 C20 110.4(5) .
N1 C19 C21 107.7(5) .
C22 C19 C21 108.6(6) .
C20 C19 C21 111.1(5) .
C19 C20 H20A 109.5 .
C19 C20 H20B 109.5 .
H20A C20 H20B 109.5 .
C19 C20 H20C 109.5 .
H20A C20 H20C 109.5 .
H20B C20 H20C 109.5 .
C19 C21 H21A 109.5 .
C19 C21 H21B 109.5 .
H21A C21 H21B 109.5 .
C19 C21 H21C 109.5 .
H21A C21 H21C 109.5 .
H21B C21 H21C 109.5 .
C19 C22 H22A 109.5 .
C19 C22 H22B 109.5 .
H22A C22 H22B 109.5 .
C19 C22 H22C 109.5 .
H22A C22 H22C 109.5 .
H22B C22 H22C 109.5 .
C24 C23 C28 122.4(5) .
C24 C23 P4 114.1(4) .
C28 C23 P4 123.4(4) .
O2 C24 C23 123.5(4) .
O2 C24 C25 120.2(4) .
C23 C24 C25 116.3(5) .
C26 C25 C24 120.6(5) .
C26 C25 H25 119.7 .
C24 C25 H25 119.7 .
C25 C26 C27 121.7(5) .
C25 C26 H26 119.2 .
C27 C26 H26 119.2 .
C28 C27 C26 118.8(5) .
C28 C27 H27 120.6 .
C26 C27 H27 120.6 .
C27 C28 C23 120.2(5) .
C27 C28 H28 119.9 .
C23 C28 H28 119.9 .
C30 C29 C34 119.5(5) .
C30 C29 P4 118.9(4) .
C34 C29 P4 121.3(4) .
C29 C30 C31 120.9(5) .
C29 C30 H30 119.6 .
C31 C30 H30 119.6 .
C30 C31 C32 118.7(5) .
C30 C31 H31 120.7 .
C32 C31 H31 120.7 .
C33 C32 C31 120.6(5) .
C33 C32 H32 119.7 .
C31 C32 H32 119.7 .
C32 C33 C34 120.7(5) .
C32 C33 H33 119.6 .
C34 C33 H33 119.6 .
C29 C34 C33 119.6(5) .
C29 C34 H34 120.2 .
C33 C34 H34 120.2 .
C40 C35 C36 119.6(5) .
C40 C35 P4 118.1(4) .
C36 C35 P4 121.8(4) .
C37 C36 C35 119.5(6) .
C37 C36 H36 120.3 .
C35 C36 H36 120.3 .
C38 C37 C36 119.3(6) .
C38 C37 H37 120.3 .
C36 C37 H37 120.3 .
C39 C38 C37 121.1(6) .
C39 C38 H38 119.5 .
C37 C38 H38 119.5 .
C38 C39 C40 119.8(6) .
C38 C39 H39 120.1 .
C40 C39 H39 120.1 .
C35 C40 C39 120.7(6) .
C35 C40 H40 119.7 .
C39 C40 H40 119.7 .
N2 C41 C44 107.0(5) .
N2 C41 C43 108.1(4) .
C44 C41 C43 110.5(5) .
N2 C41 C42 110.5(4) .
C44 C41 C42 112.7(6) .
C43 C41 C42 108.0(5) .
C41 C42 H42A 109.5 .
C41 C42 H42B 109.5 .
H42A C42 H42B 109.5 .
C41 C42 H42C 109.5 .
H42A C42 H42C 109.5 .
H42B C42 H42C 109.5 .
C41 C43 H43A 109.5 .
C41 C43 H43B 109.5 .
H43A C43 H43B 109.5 .
C41 C43 H43C 109.5 .
H43A C43 H43C 109.5 .
H43B C43 H43C 109.5 .
C41 C44 H44A 109.5 .
C41 C44 H44B 109.5 .
H44A C44 H44B 109.5 .
C41 C44 H44C 109.5 .
H44A C44 H44C 109.5 .
H44B C44 H44C 109.5 .
C47A Pd3 C46A 37.6(5) .
C47A Pd3 C46 28.6(5) .
C46A Pd3 C46 23.9(9) .
C47A Pd3 C47 20.2(7) .
C46A Pd3 C47 28.4(5) .
C46 Pd3 C47 34.9(4) .
C47A Pd3 C45 60.8(5) .
C46A Pd3 C45 33.9(5) .
C46 Pd3 C45 32.7(4) .
C47 Pd3 C45 60.5(5) .
C47A Pd3 Cl3 103.1(5) .
C46A Pd3 Cl3 133.3(4) .
C46 Pd3 Cl3 131.1(4) .
C47 Pd3 Cl3 105.3(5) .
C45 Pd3 Cl3 163.8(3) .
C47A Pd3 Cl3 166.6(5) 2_667
C46A Pd3 Cl3 135.2(5) 2_667
C46 Pd3 Cl3 138.8(4) 2_667
C47 Pd3 Cl3 161.0(6) 2_667
C45 Pd3 Cl3 107.4(3) 2_667
Cl3 Pd3 Cl3 88.29(10) 2_667
Pd3 Cl3 Pd3 91.71(10) 2_667
C46 C45 Pd3 64.4(10) .
C46 C45 H45A 120.0 .
Pd3 C45 H45A 82.2 .
C46 C45 H45B 120.0 .
Pd3 C45 H45B 124.6 .
H45A C45 H45B 120.0 .
C45 C46 C47 124.8(19) .
C45 C46 Pd3 82.9(11) .
C47 C46 Pd3 72.7(11) .
C45 C46 H46 117.6 .
C47 C46 H46 117.6 .
Pd3 C46 H46 117.0 .
C46 C47 Pd3 72.4(11) .
C46 C47 H47A 120.0 .
Pd3 C47 H47A 81.0 .
C46 C47 H47B 120.0 .
Pd3 C47 H47B 117.3 .
H47A C47 H47B 120.0 .
C47A C46A Pd3 70.4(11) .
C47A C46A H46A 122.1 .
Pd3 C46A H46A 114.1 .
C46A C47A Pd3 72.0(11) .
C46A C47A H47C 120.0 .
Pd3 C47A H47C 85.2 .
C46A C47A H47D 120.0 .
Pd3 C47A H47D 113.1 .
H47C C47A H47D 120.0 .

loop_
_geom_bond_atom_site_label_1
_geom_bond_atom_site_label_2
_geom_bond_distance
_geom_bond_site_symmetry_2
Pd1 P2 2.2121(12) .
Pd1 P1 2.2252(12) .
Pd1 Cl1 2.3462(11) .
Pd1 Cl2 2.4071(12) .
Pd2 O2 2.087(3) .
Pd2 P4 2.2199(13) .
Pd2 P3 2.2371(12) .
Pd2 Cl2 2.3987(12) .
P1 C13 1.811(5) .
P1 C7 1.811(5) .
P1 C1 1.815(5) .
P2 O1 1.610(3) .
P2 N1 1.652(4) .
P2 N2 1.657(4) .
P3 O3 1.477(4) .
P3 N1 1.734(4) .
P3 N2 1.740(4) .
P4 C23 1.804(5) .
P4 C35 1.808(5) .
P4 C29 1.811(5) .
O1 C18 1.391(5) .
O2 C24 1.307(6) .
N1 C19 1.478(6) .
N2 C41 1.484(7) .
C1 C6 1.389(7) .
C1 C2 1.417(7) .
C2 C3 1.389(7) .
C2 H2 0.9500 .
C3 C4 1.390(8) .
C3 H3 0.9500 .
C4 C5 1.392(8) .
C4 H4 0.9500 .
C5 C6 1.394(8) .
C5 H5 0.9500 .
C6 H6 0.9500 .
C7 C12 1.388(7) .
C7 C8 1.389(7) .
C8 C9 1.397(7) .
C8 H8 0.9500 .
C9 C10 1.381(9) .
C9 H9 0.9500 .
C10 C11 1.388(9) .
C10 H10 0.9500 .
C11 C12 1.390(8) .
C11 H11 0.9500 .
C12 H12 0.9500 .
C13 C18 1.390(6) .
C13 C14 1.409(7) .
C14 C15 1.383(7) .
C14 H14 0.9500 .
C15 C16 1.392(7) .
C15 H15 0.9500 .
C16 C17 1.387(7) .
C16 H16 0.9500 .
C17 C18 1.395(6) .
C17 H17 0.9500 .
C19 C22 1.494(8) .
C19 C20 1.511(8) .
C19 C21 1.522(8) .
C20 H20A 0.9800 .
C20 H20B 0.9800 .
C20 H20C 0.9800 .
C21 H21A 0.9800 .
C21 H21B 0.9800 .
C21 H21C 0.9800 .
C22 H22A 0.9800 .
C22 H22B 0.9800 .
C22 H22C 0.9800 .
C23 C24 1.401(7) .
C23 C28 1.405(7) .
C24 C25 1.426(7) .
C25 C26 1.389(8) .
C25 H25 0.9500 .
C26 C27 1.397(8) .
C26 H26 0.9500 .
C27 C28 1.376(8) .
C27 H27 0.9500 .
C28 H28 0.9500 .
C29 C30 1.388(7) .
C29 C34 1.391(7) .
C30 C31 1.390(7) .
C30 H30 0.9500 .
C31 C32 1.407(9) .
C31 H31 0.9500 .
C32 C33 1.356(9) .
C32 H32 0.9500 .
C33 C34 1.397(7) .
C33 H33 0.9500 .
C34 H34 0.9500 .
C35 C40 1.372(8) .
C35 C36 1.401(8) .
C36 C37 1.396(9) .
C36 H36 0.9500 .
C37 C38 1.392(10) .
C37 H37 0.9500 .
C38 C39 1.354(10) .
C38 H38 0.9500 .
C39 C40 1.393(9) .
C39 H39 0.9500 .
C40 H40 0.9500 .
C41 C44 1.516(8) .
C41 C43 1.532(7) .
C41 C42 1.546(9) .
C42 H42A 0.9800 .
C42 H42B 0.9800 .
C42 H42C 0.9800 .
C43 H43A 0.9800 .
C43 H43B 0.9800 .
C43 H43C 0.9800 .
C44 H44A 0.9800 .
C44 H44B 0.9800 .
C44 H44C 0.9800 .
Pd3 C47A 2.005(15) .
Pd3 C46A 2.024(19) .
Pd3 C46 2.077(19) .
Pd3 C47 2.080(15) .
Pd3 C45 2.286(12) .
Pd3 Cl3 2.393(3) .
Pd3 Cl3 2.397(3) 2_667
Cl3 Pd3 2.397(3) 2_667
C45 C46 1.244(15) .
C45 H45A 0.9500 .
C45 H45B 0.9500 .
C46 C47 1.245(16) .
C46 H46 0.9500 .
C47 H47A 0.9500 .
C47 H47B 0.9500 .
C46A C47A 1.298(16) .
C46A H46A 0.9500 .
C47A H47C 0.9500 .
C47A H47D 0.9500 .
